data_1504362
loop_
_publ_author_name
'Yamamura, Yasuhisa'
'Shimoi, Hiroyasu'
'Sumita, Masato'
'Yasuzuka, Syuma'
'Adachi, Keiichi'
'Fuyuhiro, Akira'
'Kawata, Satoshi'
'Saito, Kazuya'

_publ_section_title
;
 Calorimetric study of correlated disordering in [Hdamel]2[Cu(II)(tdpd)2]
 x 2 THF crystal.
;
_journal_issue 19
_journal_name_full 'The journal of physical chemistry. A'
_journal_page_first 4465
_journal_page_last 4469
_journal_paper_doi 10.1021/jp710936q
_journal_volume 112
_journal_year 2008
_chemical_formula_moiety 'C38 H46 Cu N20 O6 '
_chemical_formula_sum 'C38 H46 Cu N20 O6'
_chemical_formula_weight 942.46
_space_group_IT_number 2
_symmetry_cell_setting triclinic
_symmetry_Int_Tables_number 2
_symmetry_space_group_name_Hall '-P 1'
_symmetry_space_group_name_H-M 'P -1'
_cell_angle_alpha 96.055(9)
_cell_angle_beta 92.863(10)
_cell_angle_gamma 112.480(19)
_cell_formula_units_Z 1
_cell_length_a 8.096(3)
_cell_length_b 9.908(4)
_cell_length_c 15.278(5)
_cell_measurement_reflns_used 2564
_cell_measurement_temperature 200
_cell_measurement_theta_max 27.7
_cell_measurement_theta_min 3.1
_cell_volume 1120.6(7)
_computing_cell_refinement CrystalClear
_computing_data_collection CrystalClear
_computing_data_reduction CrystalStructure
_computing_publication_material 'CrystalStructure 3.8'
_computing_structure_refinement SHELXL
_computing_structure_solution SIR92
_diffrn_detector_area_resol_mean 7.31
_diffrn_measured_fraction_theta_full 0.976
_diffrn_measured_fraction_theta_max 0.976
_diffrn_measurement_device_type 'Rigaku Mercury'
_diffrn_measurement_method \w
_diffrn_radiation_type 'Mo K\a'
_diffrn_radiation_wavelength 0.71070
_diffrn_reflns_av_R_equivalents 0.034
_diffrn_reflns_limit_h_max 10
_diffrn_reflns_limit_h_min -10
_diffrn_reflns_limit_k_max 12
_diffrn_reflns_limit_k_min -12
_diffrn_reflns_limit_l_max 19
_diffrn_reflns_limit_l_min -19
_diffrn_reflns_number 11031
_diffrn_reflns_theta_full 27.58
_diffrn_reflns_theta_max 27.58
_exptl_absorpt_coefficient_mu 0.556
_exptl_absorpt_correction_T_max 0.973
_exptl_absorpt_correction_T_min 0.784
_exptl_absorpt_correction_type multi-scan
_exptl_absorpt_process_details 'Jacobson, R. (1998) Private communication'
_exptl_crystal_colour green
_exptl_crystal_density_diffrn 1.396
_exptl_crystal_density_method 'not measured'
_exptl_crystal_description platelet
_exptl_crystal_F_000 491.00
_exptl_crystal_size_max 0.35
_exptl_crystal_size_mid 0.20
_exptl_crystal_size_min 0.05
_refine_diff_density_max 1.02
_refine_diff_density_min -0.92
_refine_ls_extinction_method none
_refine_ls_goodness_of_fit_ref 1.066
_refine_ls_hydrogen_treatment refall
_refine_ls_number_parameters 290
_refine_ls_number_reflns 5068
_refine_ls_R_factor_gt 0.0809
_refine_ls_shift/su_max 0.0010
_refine_ls_structure_factor_coef Fsqd
_refine_ls_weighting_details 'w = 1/[\s^2^(Fo^2^)+(0.0000P)^2^+0.0000P] where P=(Fo^2^+2Fc^2^)/3'
_refine_ls_weighting_scheme calc
_refine_ls_wR_factor_ref 0.2538
_reflns_number_gt 3741
_reflns_number_total 5068
_reflns_threshold_expression F^2^>2.0\s(F^2^)
_cod_data_source_file jp710936q-file003.cif
_cod_data_source_block '_damel200K'
_cod_original_cell_volume 1120.7(8)
_cod_original_formula_sum 'C38 H46 Cu N20 O6 '
_cod_database_code 1504362

loop_
_symmetry_equiv_pos_site_id
_symmetry_equiv_pos_as_xyz
1 +X,+Y,+Z
2 -X,-Y,-Z

loop_
_atom_site_label
_atom_site_type_symbol
_atom_site_fract_x
_atom_site_fract_y
_atom_site_fract_z
_atom_site_U_iso_or_equiv
_atom_site_adp_type
_atom_site_occupancy
_atom_site_symmetry_multiplicity
_atom_site_calc_flag
_atom_site_refinement_flags
Cu(1) Cu 0.5000 0.5000 0.5000 0.0481(2) Uani 1.00 2 d S
O(1) O 0.7525(3) 0.5957(2) 0.48262(16) 0.0459(5) Uani 1.00 1 d .
O(2) O 0.5354(3) 0.6729(2) 0.57940(18) 0.0521(6) Uani 1.00 1 d .
O(3a) O 0.5490(9) 0.0435(7) 0.1836(4) 0.1003(18) Uiso 0.67 1 d P
O(3b) O 0.6067(12) -0.0076(9) 0.2212(6) 0.061(2) Uiso 0.33 1 d P
N(1) N 0.9934(3) 0.8068(3) 0.5337(2) 0.0457(6) Uani 1.00 1 d .
N(2) N 0.7593(4) 0.8924(3) 0.6398(2) 0.0514(7) Uani 1.00 1 d .
N(3) N 1.3846(4) 1.1051(4) 0.5871(2) 0.0701(10) Uani 1.00 1 d .
N(4) N 1.0589(6) 1.2306(4) 0.7397(3) 0.0918(14) Uani 1.00 1 d .
N(5) N 0.9744(3) 0.4916(3) 0.3749(2) 0.0470(6) Uani 1.00 1 d .
N(6) N 1.2572(4) 0.5360(3) 0.3227(2) 0.0535(7) Uani 1.00 1 d .
N(7) N 0.9982(4) 0.3163(3) 0.2651(2) 0.0524(7) Uani 1.00 1 d .
N(8) N 1.2207(4) 0.7029(3) 0.4269(2) 0.0549(7) Uani 1.00 1 d .
N(9) N 1.2739(4) 0.3666(3) 0.2119(2) 0.0584(8) Uani 1.00 1 d .
N(10) N 0.7324(4) 0.2741(3) 0.3257(2) 0.0520(7) Uani 1.00 1 d .
C(1) C 0.8225(4) 0.7227(3) 0.5319(2) 0.0431(7) Uani 1.00 1 d .
C(2) C 0.7012(4) 0.7662(4) 0.5869(2) 0.0451(7) Uani 1.00 1 d .
C(3) C 1.0505(4) 0.9365(4) 0.5887(2) 0.0471(7) Uani 1.00 1 d .
C(4) C 0.9375(5) 0.9769(4) 0.6396(2) 0.0503(8) Uani 1.00 1 d .
C(5) C 1.2380(5) 1.0304(4) 0.5892(2) 0.0551(9) Uani 1.00 1 d .
C(6) C 1.0047(5) 1.1185(4) 0.6958(3) 0.0634(10) Uani 1.00 1 d .
C(7) C 1.1531(4) 0.5778(4) 0.3741(2) 0.0465(7) Uani 1.00 1 d .
C(8) C 1.1736(5) 0.4091(4) 0.2685(2) 0.0494(8) Uani 1.00 1 d .
C(9) C 0.9019(4) 0.3595(3) 0.3211(2) 0.0439(7) Uani 1.00 1 d .
C(10) C 1.4706(5) 0.4514(6) 0.2153(3) 0.0686(11) Uani 1.00 1 d .
C(11) C 1.5388(6) 0.4623(6) 0.1280(3) 0.0722(12) Uani 1.00 1 d .
C(12) C 1.6659(6) 0.4191(6) 0.1052(3) 0.0841(15) Uani 1.00 1 d .
C(13) C 1.1982(7) 0.2241(5) 0.1563(3) 0.0762(13) Uani 1.00 1 d .
C(14) C 1.1031(9) 0.2319(7) 0.0665(4) 0.112(2) Uani 1.00 1 d .
C(15a) C 1.0724(13) 0.3294(11) 0.0424(6) 0.087(2) Uiso 0.67 1 d P
C(15b) C 1.097(3) 0.217(2) -0.0075(19) 0.125(7) Uiso 0.33 1 d P
C(16a) C 0.6764(13) -0.0227(10) 0.1418(6) 0.083(2) Uiso 0.67 1 d P
C(16b) C 0.622(2) 0.001(2) 0.1109(13) 0.092(5) Uiso 0.33 1 d P
C(17a) C 0.584(2) -0.1681(17) 0.1148(10) 0.141(4) Uiso 0.67 1 d P
C(17b) C 0.520(3) -0.123(2) 0.0707(18) 0.123(7) Uiso 0.33 1 d P
C(18a) C 0.3880(18) -0.2086(15) 0.1444(9) 0.118(3) Uiso 0.67 1 d P
C(18b) C 0.359(3) -0.161(2) 0.1146(15) 0.101(5) Uiso 0.33 1 d P
C(19a) C 0.3841(15) -0.0787(12) 0.1921(7) 0.104(2) Uiso 0.67 1 d P
C(19b) C 0.4274(18) -0.1188(14) 0.2223(8) 0.058(2) Uiso 0.33 1 d P
H(1) H 0.9074 0.5209 0.4095 0.056 Uiso 1.00 1 c R
H(2) H 1.3354 0.7595 0.4284 0.066 Uiso 1.00 1 c R
H(3) H 1.1514 0.7304 0.4609 0.066 Uiso 1.00 1 c R
H(4) H 0.6832 0.1887 0.2916 0.062 Uiso 1.00 1 c R
H(5) H 0.6686 0.3026 0.3627 0.062 Uiso 1.00 1 c R
H(6) H 1.5001 0.5521 0.2460 0.082 Uiso 1.00 1 c R
H(7) H 1.5332 0.4038 0.2507 0.082 Uiso 1.00 1 c R
H(8) H 1.4878 0.5031 0.0859 0.087 Uiso 1.00 1 c R
H(9) H 1.7192 0.3780 0.1460 0.101 Uiso 1.00 1 c R
H(10) H 1.7050 0.4288 0.0477 0.101 Uiso 1.00 1 c R
H(11) H 1.1103 0.1517 0.1884 0.091 Uiso 1.00 1 c R
H(12) H 1.2954 0.1892 0.1444 0.091 Uiso 1.00 1 c R

loop_
_atom_site_aniso_label
_atom_site_aniso_U_11
_atom_site_aniso_U_22
_atom_site_aniso_U_33
_atom_site_aniso_U_12
_atom_site_aniso_U_13
_atom_site_aniso_U_23
Cu(1) 0.0318(3) 0.0498(4) 0.0559(4) 0.0097(2) 0.0113(2) -0.0013(2)
O(1) 0.0309(11) 0.0464(12) 0.0525(13) 0.0077(9) 0.0096(9) -0.0010(10)
O(2) 0.0330(12) 0.0534(14) 0.0611(15) 0.0093(10) 0.0112(10) -0.0029(11)
N(1) 0.0300(13) 0.0486(16) 0.0525(16) 0.0089(11) 0.0072(11) 0.0046(12)
N(2) 0.0380(15) 0.0549(17) 0.0553(17) 0.0139(13) 0.0069(13) -0.0037(13)
N(3) 0.0388(18) 0.063(2) 0.090(2) -0.0013(16) 0.0046(17) 0.0115(19)
N(4) 0.076(2) 0.068(2) 0.104(3) 0.010(2) -0.011(2) -0.029(2)
N(5) 0.0361(14) 0.0529(16) 0.0492(16) 0.0149(12) 0.0107(12) 0.0016(12)
N(6) 0.0411(16) 0.0613(18) 0.0573(18) 0.0178(14) 0.0176(13) 0.0069(14)
N(7) 0.0503(17) 0.0589(18) 0.0492(16) 0.0216(14) 0.0178(13) 0.0053(13)
N(8) 0.0337(14) 0.0552(17) 0.0656(19) 0.0072(13) 0.0132(13) -0.0002(14)
N(9) 0.0517(18) 0.068(2) 0.0556(18) 0.0216(16) 0.0255(14) 0.0048(15)
N(10) 0.0398(15) 0.0526(17) 0.0553(17) 0.0104(13) 0.0126(13) -0.0020(13)
C(1) 0.0330(15) 0.0426(16) 0.0496(18) 0.0100(13) 0.0087(13) 0.0048(13)
C(2) 0.0341(16) 0.0511(18) 0.0449(17) 0.0119(14) 0.0073(13) 0.0009(14)
C(3) 0.0341(16) 0.0475(18) 0.0539(19) 0.0096(14) 0.0017(14) 0.0074(14)
C(4) 0.0417(19) 0.0485(18) 0.054(2) 0.0122(15) 0.0023(15) -0.0012(15)
C(5) 0.043(2) 0.055(2) 0.060(2) 0.0107(17) 0.0044(16) 0.0063(17)
C(6) 0.048(2) 0.058(2) 0.072(2) 0.0108(18) 0.0003(18) -0.0037(19)
C(7) 0.0388(17) 0.0519(19) 0.0492(18) 0.0169(15) 0.0116(14) 0.0085(14)
C(8) 0.0471(19) 0.058(2) 0.0464(18) 0.0219(16) 0.0176(15) 0.0108(15)
C(9) 0.0384(17) 0.0491(18) 0.0434(17) 0.0158(14) 0.0104(13) 0.0053(13)
C(10) 0.050(2) 0.095(3) 0.062(2) 0.030(2) 0.0216(18) 0.004(2)
C(11) 0.059(2) 0.096(3) 0.062(2) 0.027(2) 0.022(2) 0.016(2)
C(12) 0.062(2) 0.128(4) 0.063(2) 0.039(2) 0.027(2) 0.001(2)
C(13) 0.076(3) 0.067(2) 0.080(3) 0.021(2) 0.041(2) -0.001(2)
C(14) 0.093(4) 0.103(4) 0.077(3) -0.024(3) 0.032(3) -0.024(3)

loop_
_atom_type_symbol
_atom_type_description
_atom_type_scat_dispersion_real
_atom_type_scat_dispersion_imag
_atom_type_scat_source
C C 0.003 0.002
;
International Tables for Crystallography
(1992, Vol. C, Tables 4.2.6.8 and 6.1.1.4)
;
H H 0.000 0.000
;
International Tables for Crystallography
(1992, Vol. C, Table 6.1.1.4)
;
Cu Cu 0.320 1.265
;
International Tables for Crystallography
(1992, Vol. C, Tables 4.2.6.8 and 6.1.1.4)
;
N N 0.006 0.003
;
International Tables for Crystallography
(1992, Vol. C, Tables 4.2.6.8 and 6.1.1.4)
;
O O 0.011 0.006
;
International Tables for Crystallography
(1992, Vol. C, Tables 4.2.6.8 and 6.1.1.4)
;

loop_
_geom_angle_atom_site_label_1
_geom_angle_atom_site_label_2
_geom_angle_atom_site_label_3
_geom_angle
_geom_angle_publ_flag
_geom_angle_site_symmetry_1
_geom_angle_site_symmetry_3
O(1) Cu(1) O(1) 180.00(15) yes . 2_666
O(1) Cu(1) O(2) 86.09(10) yes . .
O(1) Cu(1) O(2) 93.91(10) yes . 2_666
O(1) Cu(1) O(2) 93.91(10) yes 2_666 .
O(1) Cu(1) O(2) 86.09(10) yes 2_666 2_666
O(2) Cu(1) O(2) 180.00(15) yes . 2_666
Cu(1) O(1) C(1) 109.8(2) yes . .
Cu(1) O(2) C(2) 111.4(2) yes . .
O(3b) O(3a) C(16a) 61.2(8) yes . .
O(3b) O(3a) C(16b) 89.5(13) yes . .
O(3b) O(3a) C(19a) 84.6(8) yes . .
O(3b) O(3a) C(19b) 57.5(7) yes . .
C(16a) O(3a) C(16b) 28.8(11) yes . .
C(16a) O(3a) C(19a) 106.8(7) yes . .
C(16a) O(3a) C(19b) 91.8(7) yes . .
C(16b) O(3a) C(19a) 107.0(9) yes . .
C(16b) O(3a) C(19b) 104.5(10) yes . .
C(19a) O(3a) C(19b) 27.1(7) yes . .
O(3a) O(3b) C(16a) 79.0(8) yes . .
O(3a) O(3b) C(16b) 54.2(10) yes . .
O(3a) O(3b) C(19a) 58.7(7) yes . .
O(3a) O(3b) C(19b) 86.6(9) yes . .
C(16a) O(3b) C(16b) 25.3(10) yes . .
C(16a) O(3b) C(19a) 102.9(7) yes . .
C(16a) O(3b) C(19b) 111.9(8) yes . .
C(16b) O(3b) C(19a) 84.2(9) yes . .
C(16b) O(3b) C(19b) 102.1(9) yes . .
C(19a) O(3b) C(19b) 28.0(7) yes . .
C(1) N(1) C(3) 115.6(3) yes . .
C(2) N(2) C(4) 114.8(3) yes . .
C(7) N(5) C(9) 119.0(3) yes . .
C(7) N(6) C(8) 115.5(3) yes . .
C(8) N(7) C(9) 115.2(3) yes . .
C(8) N(9) C(10) 121.0(3) yes . .
C(8) N(9) C(13) 120.8(3) yes . .
C(10) N(9) C(13) 117.5(4) yes . .
O(1) C(1) N(1) 121.3(3) yes . .
O(1) C(1) C(2) 116.8(2) yes . .
N(1) C(1) C(2) 121.9(2) yes . .
O(2) C(2) N(2) 122.6(3) yes . .
O(2) C(2) C(1) 115.8(3) yes . .
N(2) C(2) C(1) 121.6(2) yes . .
N(1) C(3) C(4) 122.4(2) yes . .
N(1) C(3) C(5) 115.4(3) yes . .
C(4) C(3) C(5) 122.1(3) yes . .
N(2) C(4) C(3) 123.7(3) yes . .
N(2) C(4) C(6) 116.1(3) yes . .
C(3) C(4) C(6) 120.2(3) yes . .
N(3) C(5) C(3) 178.0(4) yes . .
N(4) C(6) C(4) 179.4(4) yes . .
N(5) C(7) N(6) 121.7(3) yes . .
N(5) C(7) N(8) 118.2(3) yes . .
N(6) C(7) N(8) 120.2(3) yes . .
N(6) C(8) N(7) 126.8(3) yes . .
N(6) C(8) N(9) 117.1(3) yes . .
N(7) C(8) N(9) 116.0(3) yes . .
N(5) C(9) N(7) 121.5(2) yes . .
N(5) C(9) N(10) 118.5(3) yes . .
N(7) C(9) N(10) 119.9(3) yes . .
N(9) C(10) C(11) 113.8(3) yes . .
C(10) C(11) C(12) 123.5(5) yes . .
N(9) C(13) C(14) 112.1(4) yes . .
C(13) C(14) C(15a) 129.7(6) yes . .
C(13) C(14) C(15b) 147.4(18) yes . .
C(15a) C(14) C(15b) 73.2(18) yes . .
C(14) C(15a) C(15b) 51.5(14) yes . .
C(14) C(15b) C(15a) 55.3(14) yes . .
O(3a) C(16a) O(3b) 39.8(6) yes . .
O(3a) C(16a) C(16b) 63(2) yes . .
O(3a) C(16a) C(17a) 109.2(10) yes . .
O(3a) C(16a) C(17b) 89.8(14) yes . .
O(3b) C(16a) C(16b) 102(2) yes . .
O(3b) C(16a) C(17a) 100.4(9) yes . .
O(3b) C(16a) C(17b) 109.0(13) yes . .
C(16b) C(16a) C(17a) 94.6(17) yes . .
C(16b) C(16a) C(17b) 52.8(19) yes . .
C(17a) C(16a) C(17b) 41.8(14) yes . .
O(3a) C(16b) O(3b) 36.3(7) yes . .
O(3a) C(16b) C(16a) 88(2) yes . .
O(3a) C(16b) C(17a) 104.9(14) yes . .
O(3a) C(16b) C(17b) 112(2) yes . .
O(3b) C(16b) C(16a) 52.2(16) yes . .
O(3b) C(16b) C(17a) 78.9(11) yes . .
O(3b) C(16b) C(17b) 107.0(18) yes . .
C(16a) C(16b) C(17a) 57.6(16) yes . .
C(16a) C(16b) C(17b) 99(2) yes . .
C(17a) C(16b) C(17b) 41.5(17) yes . .
C(16a) C(17a) C(16b) 27.8(9) yes . .
C(16a) C(17a) C(17b) 79.9(17) yes . .
C(16a) C(17a) C(18a) 107.0(13) yes . .
C(16a) C(17a) C(18b) 95.6(13) yes . .
C(16b) C(17a) C(17b) 52.1(16) yes . .
C(16b) C(17a) C(18a) 94.9(14) yes . .
C(16b) C(17a) C(18b) 76.0(13) yes . .
C(17b) C(17a) C(18a) 74.9(19) yes . .
C(17b) C(17a) C(18b) 50.7(19) yes . .
C(18a) C(17a) C(18b) 24.6(10) yes . .
C(16a) C(17b) C(16b) 28.2(13) yes . .
C(16a) C(17b) C(17a) 58.3(14) yes . .
C(16a) C(17b) C(18a) 94.2(15) yes . .
C(16a) C(17b) C(18b) 105.9(19) yes . .
C(16b) C(17b) C(17a) 86(2) yes . .
C(16b) C(17b) C(18a) 106(2) yes . .
C(16b) C(17b) C(18b) 104(2) yes . .
C(17a) C(17b) C(18a) 67.1(18) yes . .
C(17a) C(17b) C(18b) 94(2) yes . .
C(18a) C(17b) C(18b) 27.8(13) yes . .
C(17a) C(18a) C(17b) 38.1(13) yes . .
C(17a) C(18a) C(18b) 97(2) yes . .
C(17a) C(18a) C(19a) 107.2(10) yes . .
C(17a) C(18a) C(19b) 99.6(10) yes . .
C(17b) C(18a) C(18b) 59(2) yes . .
C(17b) C(18a) C(19a) 95.7(13) yes . .
C(17b) C(18a) C(19b) 109.8(12) yes . .
C(18b) C(18a) C(19a) 67(2) yes . .
C(18b) C(18a) C(19b) 99(2) yes . .
C(19a) C(18a) C(19b) 32.9(9) yes . .
C(17a) C(18b) C(17b) 34.9(15) yes . .
C(17a) C(18b) C(18a) 58(2) yes . .
C(17a) C(18b) C(19a) 98.3(14) yes . .
C(17a) C(18b) C(19b) 79.5(12) yes . .
C(17b) C(18b) C(18a) 93(2) yes . .
C(17b) C(18b) C(19a) 112.3(17) yes . .
C(17b) C(18b) C(19b) 105.6(17) yes . .
C(18a) C(18b) C(19a) 81(2) yes . .
C(18a) C(18b) C(19b) 53.3(17) yes . .
C(19a) C(18b) C(19b) 27.7(9) yes . .
O(3a) C(19a) O(3b) 36.7(5) yes . .
O(3a) C(19a) C(18a) 108.6(10) yes . .
O(3a) C(19a) C(18b) 101.3(12) yes . .
O(3a) C(19a) C(19b) 96.3(13) yes . .
O(3b) C(19a) C(18a) 92.8(10) yes . .
O(3b) C(19a) C(18b) 105.9(13) yes . .
O(3b) C(19a) C(19b) 59.6(11) yes . .
C(18a) C(19a) C(18b) 32.5(13) yes . .
C(18a) C(19a) C(19b) 68.7(14) yes . .
C(18b) C(19a) C(19b) 101(2) yes . .
O(3a) C(19b) O(3b) 35.9(5) yes . .
O(3a) C(19b) C(18a) 97.8(9) yes . .
O(3a) C(19b) C(18b) 78.5(9) yes . .
O(3a) C(19b) C(19a) 56.5(11) yes . .
O(3b) C(19b) C(18a) 107.0(11) yes . .
O(3b) C(19b) C(18b) 101.0(11) yes . .
O(3b) C(19b) C(19a) 92.4(13) yes . .
C(18a) C(19b) C(18b) 27.3(12) yes . .
C(18a) C(19b) C(19a) 78.4(14) yes . .
C(18b) C(19b) C(19a) 51.4(15) yes . .
C(7) N(5) H(1) 120.5(3) no . .
C(9) N(5) H(1) 120.5(2) no . .
C(7) N(8) H(2) 120.0(3) no . .
C(7) N(8) H(3) 120.0(3) no . .
H(2) N(8) H(3) 120.0(3) no . .
C(9) N(10) H(4) 120.0(3) no . .
C(9) N(10) H(5) 120.0(3) no . .
H(4) N(10) H(5) 120.0(3) no . .
N(9) C(10) H(6) 108.8(4) no . .
N(9) C(10) H(7) 108.8(4) no . .
C(11) C(10) H(6) 108.8(4) no . .
C(11) C(10) H(7) 108.8(5) no . .
H(6) C(10) H(7) 107.7(3) no . .
C(10) C(11) H(8) 118.3(5) no . .
C(12) C(11) H(8) 118.3(5) no . .
C(11) C(12) H(9) 120.0(5) no . .
C(11) C(12) H(10) 120.0(6) no . .
H(9) C(12) H(10) 120.0(7) no . .
N(9) C(13) H(11) 109.2 no . .
N(9) C(13) H(12) 109.2 no . .
C(14) C(13) H(11) 109.2 no . .
C(14) C(13) H(12) 109.2 no . .
H(11) C(13) H(12) 107.9 no . .

loop_
_geom_bond_atom_site_label_1
_geom_bond_atom_site_label_2
_geom_bond_distance
_geom_bond_publ_flag
_geom_bond_site_symmetry_2
Cu(1) O(1) 1.943(2) yes .
Cu(1) O(1) 1.943(2) yes 2_666
Cu(1) O(2) 1.908(2) yes .
Cu(1) O(2) 1.908(2) yes 2_666
O(1) C(1) 1.297(3) yes .
O(2) C(2) 1.297(3) yes .
O(3a) O(3b) 1.009(13) yes .
O(3a) C(16a) 1.547(14) yes .
O(3a) C(16b) 1.38(2) yes .
O(3a) C(19a) 1.442(12) yes .
O(3a) C(19b) 1.718(14) yes .
O(3b) C(16a) 1.381(14) yes .
O(3b) C(16b) 1.71(2) yes .
O(3b) C(19a) 1.681(14) yes .
O(3b) C(19b) 1.451(14) yes .
N(1) C(1) 1.311(4) yes .
N(1) C(3) 1.361(4) yes .
N(2) C(2) 1.318(4) yes .
N(2) C(4) 1.364(4) yes .
N(3) C(5) 1.138(4) yes .
N(4) C(6) 1.147(6) yes .
N(5) C(7) 1.371(4) yes .
N(5) C(9) 1.368(4) yes .
N(6) C(7) 1.328(5) yes .
N(6) C(8) 1.341(4) yes .
N(7) C(8) 1.359(4) yes .
N(7) C(9) 1.330(5) yes .
N(8) C(7) 1.309(4) yes .
N(9) C(8) 1.356(5) yes .
N(9) C(10) 1.485(5) yes .
N(9) C(13) 1.457(5) yes .
N(10) C(9) 1.318(4) yes .
C(1) C(2) 1.478(5) yes .
C(3) C(4) 1.373(6) yes .
C(3) C(5) 1.445(4) yes .
C(4) C(6) 1.456(5) yes .
C(10) C(11) 1.468(6) yes .
C(11) C(12) 1.306(8) yes .
C(13) C(14) 1.564(8) yes .
C(14) C(15a) 1.175(14) yes .
C(16a) C(16b) 0.75(2) yes .
C(16a) C(17a) 1.352(16) yes .
C(16a) C(17b) 1.56(2) yes .
C(16b) C(17a) 1.60(2) yes .
C(16b) C(17b) 1.26(2) yes .
C(17a) C(17b) 1.06(3) yes .
C(17a) C(18a) 1.58(2) yes .
C(17a) C(18b) 1.85(3) yes .
C(17b) C(18a) 1.66(3) yes .
C(17b) C(18b) 1.43(3) yes .
C(18a) C(18b) 0.77(3) yes .
C(18a) C(19a) 1.423(19) yes .
C(18a) C(19b) 1.353(18) yes .
C(18b) C(19a) 1.33(2) yes .
C(18b) C(19b) 1.66(2) yes .
C(19a) C(19b) 0.79(2) yes .
N(5) H(1) 0.880(3) no .
N(8) H(2) 0.880(2) no .
N(8) H(3) 0.880(3) no .
N(10) H(4) 0.880(2) no .
N(10) H(5) 0.880(3) no .
C(10) H(6) 0.990(5) no .
C(10) H(7) 0.990(5) no .
C(11) H(8) 0.950(5) no .
C(12) H(9) 0.950(6) no .
C(12) H(10) 0.950(5) no .
C(13) H(11) 0.990 no .
C(13) H(12) 0.990 no .

loop_
_geom_contact_atom_site_label_1
_geom_contact_atom_site_label_2
_geom_contact_distance
_geom_contact_site_symmetry_2
Cu(1) N(6) 3.397(3) 1_455
Cu(1) N(6) 3.397(3) 2_766
O(1) N(5) 2.890(4) .
O(1) N(5) 3.429(4) 2_766
O(1) N(6) 3.365(4) 2_766
O(1) N(8) 3.470(4) 2_766
O(1) C(7) 3.157(5) 2_766
O(2) N(3) 3.462(5) 2_776
O(2) N(6) 3.522(5) 2_766
O(2) N(8) 3.485(4) 1_455
O(2) N(9) 3.596(4) 2_766
O(2) N(10) 2.847(4) 2_666
O(2) C(8) 3.596(5) 2_766
O(2) C(10) 3.484(5) 2_766
O(3a) N(10) 2.859(6) .
O(3b) N(3) 3.185(10) 2_766
O(3b) N(7) 3.514(8) .
O(3b) N(10) 2.846(9) .
O(3b) C(5) 3.165(10) 2_766
N(1) N(5) 3.491(5) 2_766
N(1) N(7) 3.432(4) 2_766
N(1) N(8) 2.916(5) .
N(1) N(10) 3.382(4) 2_766
N(1) C(3) 3.424(5) 2_776
N(1) C(4) 3.514(5) 2_776
N(1) C(5) 3.498(6) 2_776
N(1) C(9) 3.163(5) 2_766
N(2) N(9) 3.543(5) 2_766
N(2) C(13) 3.480(6) 2_766
N(2) C(19a) 3.506(13) 2_666
N(3) O(2) 3.462(5) 2_776
N(3) O(3b) 3.185(10) 2_766
N(3) N(8) 3.063(4) 2_876
N(3) C(1) 3.401(6) 2_776
N(3) C(2) 3.223(5) 2_776
N(3) C(19b) 3.183(14) 2_766
N(4) N(5) 3.500(6) 2_776
N(4) N(8) 3.599(6) 2_776
N(4) C(7) 3.530(7) 2_776
N(4) C(19a) 3.576(12) 2_666
N(5) O(1) 2.890(4) .
N(5) O(1) 3.429(4) 2_766
N(5) N(1) 3.491(5) 2_766
N(5) N(4) 3.500(6) 2_776
N(5) C(1) 3.510(5) 2_766
N(6) Cu(1) 3.397(3) 1_655
N(6) O(1) 3.365(4) 2_766
N(6) O(2) 3.522(5) 2_766
N(6) C(1) 3.465(5) 2_766
N(6) C(2) 3.547(5) 2_766
N(7) O(3b) 3.514(8) .
N(7) N(1) 3.432(4) 2_766
N(7) C(1) 3.480(5) 2_766
N(7) C(3) 3.454(5) 2_766
N(7) C(4) 3.578(5) 2_766
N(8) O(1) 3.470(4) 2_766
N(8) O(2) 3.485(4) 1_655
N(8) N(1) 2.916(5) .
N(8) N(3) 3.063(4) 2_876
N(8) N(4) 3.599(6) 2_776
N(8) C(6) 3.578(6) 2_776
N(9) O(2) 3.596(4) 2_766
N(9) N(2) 3.543(5) 2_766
N(9) C(2) 3.494(5) 2_766
N(9) C(15b) 3.51(2) .
N(10) O(2) 2.847(4) 2_666
N(10) O(3a) 2.859(6) .
N(10) O(3b) 2.846(9) .
N(10) N(1) 3.382(4) 2_766
N(10) C(3) 3.508(5) 2_766
N(10) C(5) 3.493(6) 2_766
C(1) N(3) 3.401(6) 2_776
C(1) N(5) 3.510(5) 2_766
C(1) N(6) 3.465(5) 2_766
C(1) N(7) 3.480(5) 2_766
C(1) C(5) 3.380(6) 2_776
C(1) C(7) 3.507(5) 2_766
C(1) C(8) 3.446(5) 2_766
C(1) C(9) 3.459(5) 2_766
C(2) N(3) 3.223(5) 2_776
C(2) N(6) 3.547(5) 2_766
C(2) N(9) 3.494(5) 2_766
C(2) C(5) 3.473(5) 2_776
C(2) C(8) 3.295(6) 2_766
C(3) N(1) 3.424(5) 2_776
C(3) N(7) 3.454(5) 2_766
C(3) N(10) 3.508(5) 2_766
C(3) C(3) 3.300(5) 2_776
C(3) C(9) 3.509(6) 2_766
C(4) N(1) 3.514(5) 2_776
C(4) N(7) 3.578(5) 2_766
C(5) O(3b) 3.165(10) 2_766
C(5) N(1) 3.498(6) 2_776
C(5) N(10) 3.493(6) 2_766
C(5) C(1) 3.380(6) 2_776
C(5) C(2) 3.473(5) 2_776
C(6) N(8) 3.578(6) 2_776
C(6) C(19a) 3.567(13) 2_666
C(7) O(1) 3.157(5) 2_766
C(7) N(4) 3.530(7) 2_776
C(7) C(1) 3.507(5) 2_766
C(8) O(2) 3.596(5) 2_766
C(8) C(1) 3.446(5) 2_766
C(8) C(2) 3.295(6) 2_766
C(9) N(1) 3.163(5) 2_766
C(9) C(1) 3.459(5) 2_766
C(9) C(3) 3.509(6) 2_766
C(10) O(2) 3.484(5) 2_766
C(11) C(17a) 3.567(18) 1_665
C(12) C(17b) 3.56(2) 2_755
C(13) N(2) 3.480(6) 2_766
C(13) C(15b) 2.58(2) .
C(14) C(15b) 1.12(2) .
C(15a) C(15b) 1.37(3) .
C(15b) N(9) 3.51(2) .
C(15b) C(13) 2.58(2) .
C(15b) C(14) 1.12(2) .
C(15b) C(15a) 1.37(3) .
C(15b) C(17a) 3.29(3) 2_755
C(16b) C(17b) 3.45(3) 2_655
C(17a) C(11) 3.567(18) 1_445
C(17a) C(15b) 3.29(3) 2_755
C(17b) C(12) 3.56(2) 2_755
C(17b) C(16b) 3.45(3) 2_655
C(17b) C(17b) 3.52(4) 2_655
C(19a) N(2) 3.506(13) 2_666
C(19a) N(4) 3.576(12) 2_666
C(19a) C(6) 3.567(13) 2_666
C(19b) N(3) 3.183(14) 2_766
Cu(1) H(1) 3.582 .
Cu(1) H(1) 3.582 2_666
Cu(1) H(2) 3.557 1_455
Cu(1) H(2) 3.557 2_766
Cu(1) H(5) 3.399 .
Cu(1) H(5) 3.399 2_666
O(1) H(1) 2.012(2) .
O(1) H(3) 3.038(2) .
O(1) H(5) 3.082(2) .
O(2) H(1) 3.382(2) 2_666
O(2) H(2) 3.129(2) 1_455
O(2) H(4) 3.245(2) 2_666
O(2) H(5) 1.994(2) 2_666
O(2) H(7) 2.803(2) 2_766
O(3a) H(4) 2.024(6) .
O(3a) H(5) 3.372(6) .
O(3a) H(9) 3.194(6) 1_455
O(3a) H(12) 2.998 1_455
O(3b) H(4) 1.973(8) .
O(3b) H(5) 3.418(9) .
N(1) H(1) 3.055(2) .
N(1) H(2) 3.428(3) .
N(1) H(3) 2.038(3) .
N(2) H(4) 3.596(3) 2_666
N(2) H(5) 3.254(2) 2_666
N(2) H(11) 2.918 2_766
N(2) H(12) 3.487 2_766
N(3) H(2) 2.188(3) 2_876
N(3) H(4) 3.496(4) 2_766
N(4) H(1) 3.474(5) 2_776
N(4) H(3) 3.560(5) 2_776
N(4) H(6) 3.373(4) 2_876
N(5) H(1) 3.413(3) 2_766
N(5) H(3) 3.447(3) 2_766
N(7) H(9) 3.109(3) 1_455
N(8) H(1) 3.452(3) 2_766
N(8) H(5) 3.306(3) 2_766
N(10) H(3) 3.359(3) 2_766
N(10) H(7) 2.697(3) 1_455
N(10) H(9) 3.042(3) 1_455
C(1) H(1) 2.891(3) .
C(1) H(3) 2.903(3) .
C(2) H(5) 2.967(3) 2_666
C(2) H(7) 3.391(3) 2_766
C(2) H(11) 3.565 2_766
C(3) H(3) 3.041(4) .
C(3) H(4) 3.415(4) 2_766
C(4) H(11) 3.018 2_766
C(5) H(2) 3.324(3) 2_876
C(5) H(3) 3.195(4) .
C(5) H(4) 3.196(4) 2_766
C(6) H(3) 3.387(5) 2_776
C(6) H(11) 3.227 2_766
C(7) H(1) 3.551(3) 2_766
C(9) H(3) 3.543(3) 2_766
C(9) H(7) 3.323(4) 1_455
C(9) H(9) 3.049(3) 1_455
C(10) H(5) 3.458(5) 1_655
C(11) H(8) 3.328(4) 2_865
C(12) H(8) 3.393(5) 2_865
C(15a) H(9) 3.502(11) 1_455
C(15a) H(10) 3.474(12) 1_455
C(15a) H(10) 2.920(9) 2_865
C(15b) H(8) 3.45(2) .
C(15b) H(10) 3.40(2) 2_865
C(15b) H(11) 3.132 .
C(15b) H(12) 2.852 .
C(16a) H(4) 2.918(9) .
C(16a) H(11) 3.269 .
C(16b) H(4) 3.07(2) .
C(16b) H(9) 3.48(2) 1_455
C(17a) H(6) 3.470(17) 1_445
C(17a) H(8) 3.023(16) 1_445
C(17a) H(10) 3.428(13) 2_755
C(17b) H(10) 3.17(2) 2_755
C(18a) H(6) 3.338(16) 1_445
C(18a) H(8) 3.304(16) 1_445
C(18a) H(10) 3.334(13) 2_755
C(18b) H(10) 3.30(2) 2_755
C(19a) H(4) 3.011(9) .
C(19a) H(12) 3.148 1_455
C(19b) H(2) 3.503(13) 1_445
C(19b) H(4) 2.995(11) .
C(19b) H(6) 3.579(16) 1_445
H(1) Cu(1) 3.582 .
H(1) O(1) 2.012(2) .
H(1) O(2) 3.382(2) 2_666
H(1) N(1) 3.055(2) .
H(1) N(4) 3.474(5) 2_776
H(1) N(5) 3.413(3) 2_766
H(1) N(8) 3.452(3) 2_766
H(1) C(1) 2.891(3) .
H(1) C(7) 3.551(3) 2_766
H(1) H(1) 3.221 2_766
H(1) H(3) 3.253 2_766
H(1) H(7) 3.520 1_455
H(2) Cu(1) 3.557 1_655
H(2) O(2) 3.129(2) 1_655
H(2) N(1) 3.428(3) .
H(2) N(3) 2.188(3) 2_876
H(2) C(5) 3.324(3) 2_876
H(2) C(19b) 3.503(13) 1_665
H(2) H(5) 3.313 2_766
H(3) O(1) 3.038(2) .
H(3) N(1) 2.038(3) .
H(3) N(4) 3.560(5) 2_776
H(3) N(5) 3.447(3) 2_766
H(3) N(10) 3.359(3) 2_766
H(3) C(1) 2.903(3) .
H(3) C(3) 3.041(4) .
H(3) C(5) 3.195(4) .
H(3) C(6) 3.387(5) 2_776
H(3) C(9) 3.543(3) 2_766
H(3) H(1) 3.253 2_766
H(3) H(5) 3.107 2_766
H(4) O(2) 3.245(2) 2_666
H(4) O(3a) 2.024(6) .
H(4) O(3b) 1.973(8) .
H(4) N(2) 3.596(3) 2_666
H(4) N(3) 3.496(4) 2_766
H(4) C(3) 3.415(4) 2_766
H(4) C(5) 3.196(4) 2_766
H(4) C(16a) 2.918(9) .
H(4) C(16b) 3.07(2) .
H(4) C(19a) 3.011(9) .
H(4) C(19b) 2.995(11) .
H(4) H(7) 2.932 1_455
H(4) H(9) 3.013 1_455
H(5) Cu(1) 3.399 .
H(5) O(1) 3.082(2) .
H(5) O(2) 1.994(2) 2_666
H(5) O(3a) 3.372(6) .
H(5) O(3b) 3.418(9) .
H(5) N(2) 3.254(2) 2_666
H(5) N(8) 3.306(3) 2_766
H(5) C(2) 2.967(3) 2_666
H(5) C(10) 3.458(5) 1_455
H(5) H(2) 3.313 2_766
H(5) H(3) 3.107 2_766
H(5) H(7) 2.480 1_455
H(5) H(9) 3.480 1_455
H(6) N(4) 3.373(4) 2_876
H(6) C(17a) 3.470(17) 1_665
H(6) C(18a) 3.338(16) 1_665
H(6) C(19b) 3.579(16) 1_665
H(7) O(2) 2.803(2) 2_766
H(7) N(10) 2.697(3) 1_655
H(7) C(2) 3.391(3) 2_766
H(7) C(9) 3.323(4) 1_655
H(7) H(1) 3.520 1_655
H(7) H(4) 2.932 1_655
H(7) H(5) 2.480 1_655
H(8) C(11) 3.328(4) 2_865
H(8) C(12) 3.393(5) 2_865
H(8) C(15b) 3.45(2) .
H(8) C(17a) 3.023(16) 1_665
H(8) C(18a) 3.304(16) 1_665
H(8) H(8) 2.639 2_865
H(8) H(10) 2.801 2_865
H(9) O(3a) 3.194(6) 1_655
H(9) N(7) 3.109(3) 1_655
H(9) N(10) 3.042(3) 1_655
H(9) C(9) 3.049(3) 1_655
H(9) C(15a) 3.502(11) 1_655
H(9) C(16b) 3.48(2) 1_655
H(9) H(4) 3.013 1_655
H(9) H(5) 3.480 1_655
H(10) C(15a) 3.474(12) 1_655
H(10) C(15a) 2.920(9) 2_865
H(10) C(15b) 3.40(2) 2_865
H(10) C(17a) 3.428(13) 2_755
H(10) C(17b) 3.17(2) 2_755
H(10) C(18a) 3.334(13) 2_755
H(10) C(18b) 3.30(2) 2_755
H(10) H(8) 2.801 2_865
H(11) N(2) 2.918 2_766
H(11) C(2) 3.565 2_766
H(11) C(4) 3.018 2_766
H(11) C(6) 3.227 2_766
H(11) C(15b) 3.132 .
H(11) C(16a) 3.269 .
H(12) O(3a) 2.998 1_655
H(12) N(2) 3.487 2_766
H(12) C(15b) 2.852 .
H(12) C(19a) 3.148 1_655

loop_
_geom_torsion_atom_site_label_1
_geom_torsion_atom_site_label_2
_geom_torsion_atom_site_label_3
_geom_torsion_atom_site_label_4
_geom_torsion
_geom_torsion_site_symmetry_1
_geom_torsion_site_symmetry_3
_geom_torsion_site_symmetry_4
O(1) Cu(1) O(2) C(2) -1.9(2) . . .
O(2) Cu(1) O(1) C(1) 1.5(2) . . .
O(1) Cu(1) O(2) C(2) -178.1(2) . 2_666 2_666
O(2) Cu(1) O(1) C(1) -178.5(2) 2_666 . .
O(1) Cu(1) O(2) C(2) 178.1(2) 2_666 . .
O(2) Cu(1) O(1) C(1) 178.5(2) . 2_666 2_666
O(1) Cu(1) O(2) C(2) 1.9(2) 2_666 2_666 2_666
O(2) Cu(1) O(1) C(1) -1.5(2) 2_666 2_666 2_666
Cu(1) O(1) C(1) N(1) 178.0(3) . . .
Cu(1) O(1) C(1) C(2) -0.8(4) . . .
Cu(1) O(2) C(2) N(2) -178.3(3) . . .
Cu(1) O(2) C(2) C(1) 2.0(4) . . .
O(3b) O(3a) C(16a) C(16b) 168.6(18) . . .
O(3b) O(3a) C(16a) C(17a) 83.2(11) . . .
O(3b) O(3a) C(16a) C(17b) 120.9(13) . . .
C(16a) O(3a) O(3b) C(16b) -5.5(8) . . .
C(16a) O(3a) O(3b) C(19a) -112.6(7) . . .
C(16a) O(3a) O(3b) C(19b) -113.1(8) . . .
O(3b) O(3a) C(16b) C(16a) -10.0(15) . . .
O(3b) O(3a) C(16b) C(17a) 45.6(13) . . .
O(3b) O(3a) C(16b) C(17b) 89(2) . . .
C(16b) O(3a) O(3b) C(16a) 5.5(8) . . .
C(16b) O(3a) O(3b) C(19a) -107.1(9) . . .
C(16b) O(3a) O(3b) C(19b) -107.6(10) . . .
O(3b) O(3a) C(19a) C(18a) -68.6(11) . . .
O(3b) O(3a) C(19a) C(18b) -101.4(16) . . .
O(3b) O(3a) C(19a) C(19b) 1.0(15) . . .
C(19a) O(3a) O(3b) C(16a) 112.6(7) . . .
C(19a) O(3a) O(3b) C(16b) 107.1(9) . . .
C(19a) O(3a) O(3b) C(19b) -0.5(8) . . .
O(3b) O(3a) C(19b) C(18a) -108.3(14) . . .
O(3b) O(3a) C(19b) C(18b) -127.7(14) . . .
O(3b) O(3a) C(19b) C(19a) -178.8(18) . . .
C(19b) O(3a) O(3b) C(16a) 113.1(8) . . .
C(19b) O(3a) O(3b) C(16b) 107.6(10) . . .
C(19b) O(3a) O(3b) C(19a) 0.5(8) . . .
C(16a) O(3a) C(16b) O(3b) 10.0(15) . . .
C(16a) O(3a) C(16b) C(17a) 55.6(16) . . .
C(16a) O(3a) C(16b) C(17b) 99(2) . . .
C(16b) O(3a) C(16a) O(3b) -168.6(18) . . .
C(16b) O(3a) C(16a) C(17a) -85.4(18) . . .
C(16b) O(3a) C(16a) C(17b) -47.6(19) . . .
C(16a) O(3a) C(19a) O(3b) 57.7(8) . . .
C(16a) O(3a) C(19a) C(18a) -10.9(12) . . .
C(16a) O(3a) C(19a) C(18b) -43.7(16) . . .
C(16a) O(3a) C(19a) C(19b) 58.7(15) . . .
C(19a) O(3a) C(16a) O(3b) -73.8(8) . . .
C(19a) O(3a) C(16a) C(16b) 94.7(17) . . .
C(19a) O(3a) C(16a) C(17a) 9.3(12) . . .
C(19a) O(3a) C(16a) C(17b) 47.1(13) . . .
C(16a) O(3a) C(19b) O(3b) 53.7(8) . . .
C(16a) O(3a) C(19b) C(18a) -54.6(11) . . .
C(16a) O(3a) C(19b) C(18b) -74.0(11) . . .
C(16a) O(3a) C(19b) C(19a) -125.1(15) . . .
C(19b) O(3a) C(16a) O(3b) -50.9(7) . . .
C(19b) O(3a) C(16a) C(16b) 117.7(17) . . .
C(19b) O(3a) C(16a) C(17a) 32.3(11) . . .
C(19b) O(3a) C(16a) C(17b) 70.0(12) . . .
C(16b) O(3a) C(19a) O(3b) 87.8(14) . . .
C(16b) O(3a) C(19a) C(18a) 19.3(16) . . .
C(16b) O(3a) C(19a) C(18b) -13.6(19) . . .
C(16b) O(3a) C(19a) C(19b) 88.8(18) . . .
C(19a) O(3a) C(16b) O(3b) -84.2(9) . . .
C(19a) O(3a) C(16b) C(16a) -94.2(16) . . .
C(19a) O(3a) C(16b) C(17a) -38.6(16) . . .
C(19a) O(3a) C(16b) C(17b) 5(2) . . .
C(16b) O(3a) C(19b) O(3b) 79.9(13) . . .
C(16b) O(3a) C(19b) C(18a) -28.4(15) . . .
C(16b) O(3a) C(19b) C(18b) -47.9(15) . . .
C(16b) O(3a) C(19b) C(19a) -98.9(17) . . .
C(19b) O(3a) C(16b) O(3b) -56.1(7) . . .
C(19b) O(3a) C(16b) C(16a) -66.1(16) . . .
C(19b) O(3a) C(16b) C(17a) -10.5(15) . . .
C(19b) O(3a) C(16b) C(17b) 33(2) . . .
C(19a) O(3a) C(19b) O(3b) 178.8(18) . . .
C(19a) O(3a) C(19b) C(18a) 70.5(15) . . .
C(19a) O(3a) C(19b) C(18b) 51.1(16) . . .
C(19b) O(3a) C(19a) O(3b) -1.0(15) . . .
C(19b) O(3a) C(19a) C(18a) -69.6(16) . . .
C(19b) O(3a) C(19a) C(18b) -102(2) . . .
O(3a) O(3b) C(16a) C(16b) -10.4(16) . . .
O(3a) O(3b) C(16a) C(17a) -107.6(11) . . .
O(3a) O(3b) C(16a) C(17b) -65.1(15) . . .
O(3a) O(3b) C(16b) C(16a) 167.3(19) . . .
O(3a) O(3b) C(16b) C(17a) -135.3(13) . . .
O(3a) O(3b) C(16b) C(17b) -104(2) . . .
O(3a) O(3b) C(19a) C(18a) 117.9(11) . . .
O(3a) O(3b) C(19a) C(18b) 87.7(15) . . .
O(3a) O(3b) C(19a) C(19b) -178.9(17) . . .
O(3a) O(3b) C(19b) C(18a) 79.6(13) . . .
O(3a) O(3b) C(19b) C(18b) 52.1(14) . . .
O(3a) O(3b) C(19b) C(19a) 1.0(15) . . .
C(16a) O(3b) C(16b) O(3a) -167.3(19) . . .
C(16a) O(3b) C(16b) C(17a) 57.4(16) . . .
C(16a) O(3b) C(16b) C(17b) 88(2) . . .
C(16b) O(3b) C(16a) O(3a) 10.4(16) . . .
C(16b) O(3b) C(16a) C(17a) -97.1(18) . . .
C(16b) O(3b) C(16a) C(17b) -55(2) . . .
C(16a) O(3b) C(19a) O(3a) -68.4(9) . . .
C(16a) O(3b) C(19a) C(18a) 49.5(10) . . .
C(16a) O(3b) C(19a) C(18b) 19.3(16) . . .
C(16a) O(3b) C(19a) C(19b) 112.7(16) . . .
C(19a) O(3b) C(16a) O(3a) 54.0(7) . . .
C(19a) O(3b) C(16a) C(16b) 43.6(17) . . .
C(19a) O(3b) C(16a) C(17a) -53.6(12) . . .
C(19a) O(3b) C(16a) C(17b) -11.1(16) . . .
C(16a) O(3b) C(19b) O(3a) -76.7(10) . . .
C(16a) O(3b) C(19b) C(18a) 2.9(17) . . .
C(16a) O(3b) C(19b) C(18b) -24.6(16) . . .
C(16a) O(3b) C(19b) C(19a) -75.7(17) . . .
C(19b) O(3b) C(16a) O(3a) 81.8(10) . . .
C(19b) O(3b) C(16a) C(16b) 71.3(19) . . .
C(19b) O(3b) C(16a) C(17a) -25.8(15) . . .
C(19b) O(3b) C(16a) C(17b) 16.6(18) . . .
C(16b) O(3b) C(19a) O(3a) -51.2(10) . . .
C(16b) O(3b) C(19a) C(18a) 66.7(11) . . .
C(16b) O(3b) C(19a) C(18b) 36.5(16) . . .
C(16b) O(3b) C(19a) C(19b) 130.0(17) . . .
C(19a) O(3b) C(16b) O(3a) 55.1(8) . . .
C(19a) O(3b) C(16b) C(16a) -137.5(16) . . .
C(19a) O(3b) C(16b) C(17a) -80.1(10) . . .
C(19a) O(3b) C(16b) C(17b) -49(2) . . .
C(16b) O(3b) C(19b) O(3a) -52.3(10) . . .
C(16b) O(3b) C(19b) C(18a) 27.4(17) . . .
C(16b) O(3b) C(19b) C(18b) -0.1(14) . . .
C(16b) O(3b) C(19b) C(19a) -51.3(17) . . .
C(19b) O(3b) C(16b) O(3a) 76.7(11) . . .
C(19b) O(3b) C(16b) C(16a) -116.0(17) . . .
C(19b) O(3b) C(16b) C(17a) -58.6(13) . . .
C(19b) O(3b) C(16b) C(17b) -28(2) . . .
C(19a) O(3b) C(19b) O(3a) -1.0(15) . . .
C(19a) O(3b) C(19b) C(18a) 78.7(16) . . .
C(19a) O(3b) C(19b) C(18b) 51.1(15) . . .
C(19b) O(3b) C(19a) O(3a) 178.9(17) . . .
C(19b) O(3b) C(19a) C(18a) -63.2(15) . . .
C(19b) O(3b) C(19a) C(18b) -93(2) . . .
C(1) N(1) C(3) C(4) 0.4(5) . . .
C(1) N(1) C(3) C(5) -178.7(3) . . .
C(3) N(1) C(1) O(1) -179.4(3) . . .
C(3) N(1) C(1) C(2) -0.6(5) . . .
C(2) N(2) C(4) C(3) 0.3(6) . . .
C(2) N(2) C(4) C(6) 178.7(3) . . .
C(4) N(2) C(2) O(2) 179.9(3) . . .
C(4) N(2) C(2) C(1) -0.5(5) . . .
C(7) N(5) C(9) N(7) -3.4(5) . . .
C(7) N(5) C(9) N(10) 176.6(3) . . .
C(9) N(5) C(7) N(6) -0.2(5) . . .
C(9) N(5) C(7) N(8) -179.0(3) . . .
C(7) N(6) C(8) N(7) -4.4(6) . . .
C(7) N(6) C(8) N(9) 176.8(3) . . .
C(8) N(6) C(7) N(5) 3.8(6) . . .
C(8) N(6) C(7) N(8) -177.4(4) . . .
C(8) N(7) C(9) N(5) 3.0(5) . . .
C(8) N(7) C(9) N(10) -177.1(3) . . .
C(9) N(7) C(8) N(6) 1.1(6) . . .
C(9) N(7) C(8) N(9) 179.8(3) . . .
C(8) N(9) C(10) C(11) -141.7(5) . . .
C(10) N(9) C(8) N(6) 4.7(6) . . .
C(10) N(9) C(8) N(7) -174.2(4) . . .
C(8) N(9) C(13) C(14) 87.9(5) . . .
C(13) N(9) C(8) N(6) 174.5(4) . . .
C(13) N(9) C(8) N(7) -4.4(6) . . .
C(10) N(9) C(13) C(14) -102.0(5) . . .
C(13) N(9) C(10) C(11) 48.2(6) . . .
O(1) C(1) C(2) O(2) -0.9(5) . . .
O(1) C(1) C(2) N(2) 179.5(3) . . .
N(1) C(1) C(2) O(2) -179.6(3) . . .
N(1) C(1) C(2) N(2) 0.7(6) . . .
N(1) C(3) C(4) N(2) -0.3(6) . . .
N(1) C(3) C(4) C(6) -178.6(4) . . .
N(1) C(3) C(5) N(3) 72(15) . . .
C(4) C(3) C(5) N(3) -107(14) . . .
C(5) C(3) C(4) N(2) 178.8(4) . . .
C(5) C(3) C(4) C(6) 0.5(6) . . .
N(2) C(4) C(6) N(4) -158(61) . . .
C(3) C(4) C(6) N(4) 21(60) . . .
N(9) C(10) C(11) C(12) -123.5(5) . . .
N(9) C(13) C(14) C(15a) -7.2(11) . . .
N(9) C(13) C(14) C(15b) 120(2) . . .
C(13) C(14) C(15a) C(15b) 153.2(16) . . .
C(13) C(14) C(15b) C(15a) -140(2) . . .
O(3a) C(16a) C(16b) O(3b) -7.5(11) . . .
O(3a) C(16a) C(16b) C(17a) -109.2(11) . . .
O(3a) C(16a) C(16b) C(17b) -112(2) . . .
O(3a) C(16a) C(17a) C(16b) 63(2) . . .
O(3a) C(16a) C(17a) C(17b) 67(2) . . .
O(3a) C(16a) C(17a) C(18a) -4.0(14) . . .
O(3a) C(16a) C(17a) C(18b) 18.4(13) . . .
O(3a) C(16a) C(17b) C(16b) 56(2) . . .
O(3a) C(16a) C(17b) C(17a) -119.9(18) . . .
O(3a) C(16a) C(17b) C(18a) -60.2(15) . . .
O(3a) C(16a) C(17b) C(18b) -35(2) . . .
O(3b) C(16a) C(16b) O(3a) 7.5(11) . . .
O(3b) C(16a) C(16b) C(17a) -101.7(11) . . .
O(3b) C(16a) C(16b) C(17b) -105(2) . . .
O(3b) C(16a) C(17a) C(16b) 104(2) . . .
O(3b) C(16a) C(17a) C(17b) 107(2) . . .
O(3b) C(16a) C(17a) C(18a) 36.3(14) . . .
O(3b) C(16a) C(17a) C(18b) 58.6(12) . . .
O(3b) C(16a) C(17b) C(16b) 91(2) . . .
O(3b) C(16a) C(17b) C(17a) -84(2) . . .
O(3b) C(16a) C(17b) C(18a) -25(2) . . .
O(3b) C(16a) C(17b) C(18b) 1.0(18) . . .
C(16b) C(16a) C(17a) C(17b) 3(2) . . .
C(16b) C(16a) C(17a) C(18a) -67(2) . . .
C(16b) C(16a) C(17a) C(18b) -45(2) . . .
C(17a) C(16a) C(16b) O(3a) 109.2(11) . . .
C(17a) C(16a) C(16b) O(3b) 101.7(11) . . .
C(17a) C(16a) C(16b) C(17b) -3(2) . . .
C(16b) C(16a) C(17b) C(17a) -176(3) . . .
C(16b) C(16a) C(17b) C(18a) -116(3) . . .
C(16b) C(16a) C(17b) C(18b) -90(3) . . .
C(17b) C(16a) C(16b) O(3a) 112(2) . . .
C(17b) C(16a) C(16b) O(3b) 105(2) . . .
C(17b) C(16a) C(16b) C(17a) 3(2) . . .
C(17a) C(16a) C(17b) C(16b) 176(3) . . .
C(17a) C(16a) C(17b) C(18a) 59.6(17) . . .
C(17a) C(16a) C(17b) C(18b) 85(2) . . .
C(17b) C(16a) C(17a) C(16b) -3(2) . . .
C(17b) C(16a) C(17a) C(18a) -71(2) . . .
C(17b) C(16a) C(17a) C(18b) -48(2) . . .
O(3a) C(16b) C(17a) C(16a) -77.6(19) . . .
O(3a) C(16b) C(17a) C(17b) 107(2) . . .
O(3a) C(16b) C(17a) C(18a) 40.1(15) . . .
O(3a) C(16b) C(17a) C(18b) 56.0(14) . . .
O(3a) C(16b) C(17b) C(16a) -91(2) . . .
O(3a) C(16b) C(17b) C(17a) -88(2) . . .
O(3a) C(16b) C(17b) C(18a) -23(3) . . .
O(3a) C(16b) C(17b) C(18b) 6(3) . . .
O(3b) C(16b) C(17a) C(16a) -52.0(16) . . .
O(3b) C(16b) C(17a) C(17b) 132(2) . . .
O(3b) C(16b) C(17a) C(18a) 65.7(10) . . .
O(3b) C(16b) C(17a) C(18b) 81.5(11) . . .
O(3b) C(16b) C(17b) C(16a) -53.1(17) . . .
O(3b) C(16b) C(17b) C(17a) -50(2) . . .
O(3b) C(16b) C(17b) C(18a) 15(2) . . .
O(3b) C(16b) C(17b) C(18b) 44(2) . . .
C(16a) C(16b) C(17a) C(17b) -176(3) . . .
C(16a) C(16b) C(17a) C(18a) 118(2) . . .
C(16a) C(16b) C(17a) C(18b) 134(2) . . .
C(16a) C(16b) C(17b) C(17a) 4(2) . . .
C(16a) C(16b) C(17b) C(18a) 69(3) . . .
C(16a) C(16b) C(17b) C(18b) 97(3) . . .
C(17a) C(16b) C(17b) C(16a) -4(2) . . .
C(17a) C(16b) C(17b) C(18a) 65(2) . . .
C(17a) C(16b) C(17b) C(18b) 94(2) . . .
C(17b) C(16b) C(17a) C(16a) 176(3) . . .
C(17b) C(16b) C(17a) C(18a) -66(2) . . .
C(17b) C(16b) C(17a) C(18b) -51(2) . . .
C(16a) C(17a) C(17b) C(16b) -2.0(16) . . .
C(16a) C(17a) C(17b) C(18a) -110.8(12) . . .
C(16a) C(17a) C(17b) C(18b) -106.0(17) . . .
C(16a) C(17a) C(18a) C(17b) 74.1(19) . . .
C(16a) C(17a) C(18a) C(18b) 65(2) . . .
C(16a) C(17a) C(18a) C(19a) -2.7(16) . . .
C(16a) C(17a) C(18a) C(19b) -35.7(16) . . .
C(16a) C(17a) C(18b) C(17b) 72(2) . . .
C(16a) C(17a) C(18b) C(18a) -119(2) . . .
C(16a) C(17a) C(18b) C(19a) -45.7(16) . . .
C(16a) C(17a) C(18b) C(19b) -66.1(11) . . .
C(16b) C(17a) C(17b) C(16a) 2.0(16) . . .
C(16b) C(17a) C(17b) C(18a) -108.9(19) . . .
C(16b) C(17a) C(17b) C(18b) -104(2) . . .
C(16b) C(17a) C(18a) C(17b) 48.6(17) . . .
C(16b) C(17a) C(18a) C(18b) 40(2) . . .
C(16b) C(17a) C(18a) C(19a) -28.3(14) . . .
C(16b) C(17a) C(18a) C(19b) -61.3(14) . . .
C(16b) C(17a) C(18b) C(17b) 52(2) . . .
C(16b) C(17a) C(18b) C(18a) -139(2) . . .
C(16b) C(17a) C(18b) C(19a) -65.5(15) . . .
C(16b) C(17a) C(18b) C(19b) -86.0(12) . . .
C(17b) C(17a) C(18a) C(18b) -9(2) . . .
C(17b) C(17a) C(18a) C(19a) -76.9(19) . . .
C(17b) C(17a) C(18a) C(19b) -109.8(19) . . .
C(18a) C(17a) C(17b) C(16a) 110.8(12) . . .
C(18a) C(17a) C(17b) C(16b) 108.9(19) . . .
C(18a) C(17a) C(17b) C(18b) 4.8(13) . . .
C(17b) C(17a) C(18b) C(18a) 169(3) . . .
C(17b) C(17a) C(18b) C(19a) -118(2) . . .
C(17b) C(17a) C(18b) C(19b) -138(2) . . .
C(18b) C(17a) C(17b) C(16a) 106.0(17) . . .
C(18b) C(17a) C(17b) C(16b) 104(2) . . .
C(18b) C(17a) C(17b) C(18a) -4.8(13) . . .
C(18a) C(17a) C(18b) C(17b) -169(3) . . .
C(18a) C(17a) C(18b) C(19a) 74(2) . . .
C(18a) C(17a) C(18b) C(19b) 53.2(17) . . .
C(18b) C(17a) C(18a) C(17b) 9(2) . . .
C(18b) C(17a) C(18a) C(19a) -68(2) . . .
C(18b) C(17a) C(18a) C(19b) -101(2) . . .
C(16a) C(17b) C(18a) C(17a) -52.9(14) . . .
C(16a) C(17b) C(18a) C(18b) 117(2) . . .
C(16a) C(17b) C(18a) C(19a) 57.9(17) . . .
C(16a) C(17b) C(18a) C(19b) 27(2) . . .
C(16a) C(17b) C(18b) C(17a) -58.3(17) . . .
C(16a) C(17b) C(18b) C(18a) -68(2) . . .
C(16a) C(17b) C(18b) C(19a) 13(3) . . .
C(16a) C(17b) C(18b) C(19b) -15(2) . . .
C(16b) C(17b) C(18a) C(17a) -79(2) . . .
C(16b) C(17b) C(18a) C(18b) 91(3) . . .
C(16b) C(17b) C(18a) C(19a) 32(2) . . .
C(16b) C(17b) C(18a) C(19b) 1(2) . . .
C(16b) C(17b) C(18b) C(17a) -87(2) . . .
C(16b) C(17b) C(18b) C(18a) -97(2) . . .
C(16b) C(17b) C(18b) C(19a) -16(3) . . .
C(16b) C(17b) C(18b) C(19b) -44(2) . . .
C(17a) C(17b) C(18a) C(18b) 170(2) . . .
C(17a) C(17b) C(18a) C(19a) 110.8(16) . . .
C(17a) C(17b) C(18a) C(19b) 80(2) . . .
C(17a) C(17b) C(18b) C(18a) -10(2) . . .
C(17a) C(17b) C(18b) C(19a) 71(2) . . .
C(17a) C(17b) C(18b) C(19b) 43(2) . . .
C(18a) C(17b) C(18b) C(17a) 10(2) . . .
C(18a) C(17b) C(18b) C(19a) 81(2) . . .
C(18a) C(17b) C(18b) C(19b) 52.6(17) . . .
C(18b) C(17b) C(18a) C(17a) -170(2) . . .
C(18b) C(17b) C(18a) C(19a) -59(2) . . .
C(18b) C(17b) C(18a) C(19b) -89(2) . . .
C(17a) C(18a) C(18b) C(17b) 6.4(16) . . .
C(17a) C(18a) C(18b) C(19a) -105.8(12) . . .
C(17a) C(18a) C(18b) C(19b) -101.0(12) . . .
C(17a) C(18a) C(19a) O(3a) 8.6(15) . . .
C(17a) C(18a) C(19a) O(3b) -25.2(12) . . .
C(17a) C(18a) C(19a) C(18b) 90(2) . . .
C(17a) C(18a) C(19a) C(19b) -81.0(16) . . .
C(17a) C(18a) C(19b) O(3a) 53.5(13) . . .
C(17a) C(18a) C(19b) O(3b) 17.9(16) . . .
C(17a) C(18a) C(19b) C(18b) 99(2) . . .
C(17a) C(18a) C(19b) C(19a) 106.9(15) . . .
C(17b) C(18a) C(18b) C(17a) -6.4(16) . . .
C(17b) C(18a) C(18b) C(19a) -112.2(16) . . .
C(17b) C(18a) C(18b) C(19b) -107.5(16) . . .
C(17b) C(18a) C(19a) O(3a) -28.5(15) . . .
C(17b) C(18a) C(19a) O(3b) -62.3(13) . . .
C(17b) C(18a) C(19a) C(18b) 53(2) . . .
C(17b) C(18a) C(19a) C(19b) -118.1(17) . . .
C(17b) C(18a) C(19b) O(3a) 15.5(18) . . .
C(17b) C(18a) C(19b) O(3b) -20(2) . . .
C(17b) C(18a) C(19b) C(18b) 61(2) . . .
C(17b) C(18a) C(19b) C(19a) 69(2) . . .
C(18b) C(18a) C(19a) O(3a) -82(2) . . .
C(18b) C(18a) C(19a) O(3b) -116(2) . . .
C(18b) C(18a) C(19a) C(19b) -171(2) . . .
C(19a) C(18a) C(18b) C(17a) 105.8(12) . . .
C(19a) C(18a) C(18b) C(17b) 112.2(16) . . .
C(19a) C(18a) C(18b) C(19b) 4.7(13) . . .
C(18b) C(18a) C(19b) O(3a) -45(2) . . .
C(18b) C(18a) C(19b) O(3b) -81(2) . . .
C(18b) C(18a) C(19b) C(19a) 8(2) . . .
C(19b) C(18a) C(18b) C(17a) 101.0(12) . . .
C(19b) C(18a) C(18b) C(17b) 107.5(16) . . .
C(19b) C(18a) C(18b) C(19a) -4.7(13) . . .
C(19a) C(18a) C(19b) O(3a) -53.4(11) . . .
C(19a) C(18a) C(19b) O(3b) -89.0(14) . . .
C(19a) C(18a) C(19b) C(18b) -8(2) . . .
C(19b) C(18a) C(19a) O(3a) 89.6(14) . . .
C(19b) C(18a) C(19a) O(3b) 55.8(12) . . .
C(19b) C(18a) C(19a) C(18b) 171(2) . . .
C(17a) C(18b) C(19a) O(3a) 51.1(15) . . .
C(17a) C(18b) C(19a) O(3b) 13.6(15) . . .
C(17a) C(18b) C(19a) C(18a) -55.9(18) . . .
C(17a) C(18b) C(19a) C(19b) -47.7(17) . . .
C(17a) C(18b) C(19b) O(3a) 75.8(8) . . .
C(17a) C(18b) C(19b) O(3b) 47.6(12) . . .
C(17a) C(18b) C(19b) C(18a) -58(2) . . .
C(17a) C(18b) C(19b) C(19a) 131.9(17) . . .
C(17b) C(18b) C(19a) O(3a) 18(2) . . .
C(17b) C(18b) C(19a) O(3b) -20(2) . . .
C(17b) C(18b) C(19a) C(18a) -89(3) . . .
C(17b) C(18b) C(19a) C(19b) -81(2) . . .
C(17b) C(18b) C(19b) O(3a) 52.4(19) . . .
C(17b) C(18b) C(19b) O(3b) 24(2) . . .
C(17b) C(18b) C(19b) C(18a) -82(2) . . .
C(17b) C(18b) C(19b) C(19a) 109(2) . . .
C(18a) C(18b) C(19a) O(3a) 107.0(19) . . .
C(18a) C(18b) C(19a) O(3b) 69(2) . . .
C(18a) C(18b) C(19a) C(19b) 8(2) . . .
C(18a) C(18b) C(19b) O(3a) 134(2) . . .
C(18a) C(18b) C(19b) O(3b) 106(2) . . .
C(18a) C(18b) C(19b) C(19a) -170(2) . . .
C(19a) C(18b) C(19b) O(3a) -56.1(13) . . .
C(19a) C(18b) C(19b) O(3b) -84.3(16) . . .
C(19a) C(18b) C(19b) C(18a) 170(2) . . .
C(19b) C(18b) C(19a) O(3a) 98.8(16) . . .
C(19b) C(18b) C(19a) O(3b) 61.2(14) . . .
C(19b) C(18b) C(19a) C(18a) -8(2) . . .
O(3a) C(19a) C(19b) O(3b) -0.7(10) . . .
O(3a) C(19a) C(19b) C(18a) -107.5(10) . . .
O(3a) C(19a) C(19b) C(18b) -102.8(14) . . .
O(3b) C(19a) C(19b) O(3a) 0.7(10) . . .
O(3b) C(19a) C(19b) C(18a) -106.8(11) . . .
O(3b) C(19a) C(19b) C(18b) -102.1(13) . . .
C(18a) C(19a) C(19b) O(3a) 107.5(10) . . .
C(18a) C(19a) C(19b) O(3b) 106.8(11) . . .
C(18a) C(19a) C(19b) C(18b) 4.7(13) . . .
C(18b) C(19a) C(19b) O(3a) 102.8(14) . . .
C(18b) C(19a) C(19b) O(3b) 102.1(13) . . .
C(18b) C(19a) C(19b) C(18a) -4.7(13) . . .
